data_1530749
loop_
_publ_author_name
'Shamir, J.'
'Schneider, S.'
'Bino, A.'
'Cohen, S.'

_publ_section_title
;
 Preparation, crystal structure and Raman spectrum of tetrachloro
 phosphonium tetrachloro-iodate (P Cl4) (I Cl/4)
;
_journal_name_full 'Inorganica Chimica Acta'
_journal_page_first 35
_journal_page_last 39
_journal_volume 114
_journal_year 1986
_chemical_formula_sum 'Cl8 I P'
_chemical_name_systematic '(P Cl4) (I Cl4)'
_space_group_IT_number 74
_symmetry_space_group_name_Hall '-I 2b 2'
_symmetry_space_group_name_H-M 'I m m a'
_cell_angle_alpha 90
_cell_angle_beta 90
_cell_angle_gamma 90
_cell_formula_units_Z 8
_cell_length_a 12.315
_cell_length_b 16.302
_cell_length_c 12.215
_cell_volume 2452.273
_citation_journal_id_ASTM ICHAA3
_cod_data_source_file Shamir_ICHAA3_1986_1151.cif
_cod_data_source_block Cl8I1P1
_cod_original_formula_sum 'Cl8 I1 P1'
_cod_database_code 1530749

loop_
_symmetry_equiv_pos_as_xyz
x,y,z
-x,-y+1/2,z
x,-y,-z
-x,y+1/2,-z
-x,-y,-z
x,y-1/2,-z
-x,y,z
x,-y-1/2,z
x+1/2,y+1/2,z+1/2
-x+1/2,-y+1,z+1/2
x+1/2,-y+1/2,-z+1/2
-x+1/2,y+1,-z+1/2
-x+1/2,-y+1/2,-z+1/2
x+1/2,y,-z+1/2
-x+1/2,y+1/2,z+1/2
x+1/2,-y,z+1/2

loop_
_atom_site_label
_atom_site_type_symbol
_atom_site_fract_x
_atom_site_fract_y
_atom_site_fract_z
_atom_site_occupancy
_atom_site_U_iso_or_equiv
Cl1 Cl-1 0 0.0972 0.0618 1 0.0
I1 I+3 0 0.25 0.06276 1 0.0
Cl5 Cl-1 0 0.25 0.7728 1 0.0
Cl6 Cl-1 0.3466 0.0726 0.169 1 0.0
I2 I+3 0 0.25 0.57135 1 0.0
Cl7 Cl-1 0.1701 -0.0654 0.1511 1 0.0
Cl2 Cl-1 0.2016 0.25 0.0574 1 0.0
P1 P+5 0.25 0.0034 0.25 1 0.0
Cl3 Cl-1 0 0.4027 0.5697 1 0.0
Cl4 Cl-1 0 0.25 0.366 1 0.0
